data_1507198
loop_
_publ_author_name
'Castillo, Rafael R.'
'Aquino, Maurizio'
'Gandara, Zoila'
'Safir, Imad'
'Elkhayat, Zobida'
'Retailleau, Pascal'
'Arseniyadis, Sim\'eon'

_publ_section_title
;
 Diverging Pathways to Topologically Complex Polycyclic Bis-acetals and
 Their Ring System Interchange.
;
_journal_issue 6
_journal_name_full 'Organic letters'
_journal_page_first 1628
_journal_page_last 1631
_journal_paper_doi 10.1021/ol300388b
_journal_volume 14
_journal_year 2012
_chemical_formula_moiety '0.81 (C22 H28 O8), 0.19 (C22 H28 O9, H2 O)'
_chemical_formula_sum 'C22 H28.38 O8.38'
_chemical_formula_weight 426.78
_chemical_name_systematic
; 
 mixture of rac (2S,4S,4aR,6R,6aS,10aS)-6-(3,4,5-trimethoxyphenyl)
hexahydro-4H-2,6a-methano[1,3] dioxino[5,4-c]isobenzofuran-4-yl
acetate 
and of rac (2S,4S,4aR,6R,6aR,10aS)-6-hydroxy-6-(3,4,5-trimethoxyphenyl)
hexahydro-4H-2,6a-methano[1,3]dioxino[5,4-c]isobenzofuran-4-yl acetate
hydrate  0.81:0.19
;
_space_group_IT_number 14
_symmetry_cell_setting monoclinic
_symmetry_space_group_name_Hall '-P 2ybc'
_symmetry_space_group_name_H-M 'P 1 21/c 1'
_atom_sites_solution_hydrogens difmap
_atom_sites_solution_primary direct
_atom_sites_solution_secondary difmap
_audit_creation_method SHELXL-97
_cell_angle_alpha 90.00
_cell_angle_beta 94.281(8)
_cell_angle_gamma 90.00
_cell_formula_units_Z 4
_cell_length_a 10.611(3)
_cell_length_b 8.440(2)
_cell_length_c 23.181(5)
_cell_measurement_reflns_used 3995
_cell_measurement_temperature 293(2)
_cell_measurement_theta_max 25.350
_cell_measurement_theta_min 0.998
_cell_volume 2070.2(9)
_computing_cell_refinement 'DENZO (Otwinowski & Minor, 1997) COLLECT (Hooft, 1998)'
_computing_data_collection 'DENZO (Otwinowski & Minor, 1997) COLLECT (Hooft, 1998)'
_computing_data_reduction 'HKL package (Otwinowski & Minor, 1997)'
_computing_molecular_graphics 'PLATON (Spek, 1980-2004)'
_computing_publication_material 'SHELXL-97 (Sheldrick, 1997)'
_computing_structure_refinement 'SHELXL-97 (Sheldrick, 1997)'
_computing_structure_solution 'SIR-97 (Altomare et al, 1999)'
_diffrn_ambient_temperature 293(2)
_diffrn_measured_fraction_theta_full 0.994
_diffrn_measured_fraction_theta_max 0.994
_diffrn_measurement_device_type 'Nonius kappa-CCD diffractometer'
_diffrn_measurement_method 'phi and omega scans'
_diffrn_radiation_monochromator graphite
_diffrn_radiation_source 'fine-focus sealed tube'
_diffrn_radiation_type MoK\a
_diffrn_radiation_wavelength 0.71069
_diffrn_reflns_av_R_equivalents 0.0226
_diffrn_reflns_av_sigmaI/netI 0.0331
_diffrn_reflns_limit_h_max 12
_diffrn_reflns_limit_h_min -12
_diffrn_reflns_limit_k_max 10
_diffrn_reflns_limit_k_min -10
_diffrn_reflns_limit_l_max 27
_diffrn_reflns_limit_l_min -27
_diffrn_reflns_number 20645
_diffrn_reflns_theta_full 25.36
_diffrn_reflns_theta_max 25.36
_diffrn_reflns_theta_min 2.51
_exptl_absorpt_coefficient_mu 0.105
_exptl_absorpt_correction_T_max 0.976
_exptl_absorpt_correction_T_min 0.855
_exptl_absorpt_correction_type multi-scan
_exptl_absorpt_process_details 'Scalepack (Otwinowski & Minor, 1997)'
_exptl_crystal_colour colourless
_exptl_crystal_density_diffrn 1.369
_exptl_crystal_density_method 'not measured'
_exptl_crystal_description 'regular block'
_exptl_crystal_F_000 909
_exptl_crystal_size_max 0.52
_exptl_crystal_size_mid 0.36
_exptl_crystal_size_min 0.23
_refine_diff_density_max 0.179
_refine_diff_density_min -0.174
_refine_diff_density_rms 0.034
_refine_ls_extinction_method none
_refine_ls_goodness_of_fit_ref 1.038
_refine_ls_hydrogen_treatment constr
_refine_ls_matrix_type full
_refine_ls_number_parameters 289
_refine_ls_number_reflns 3775
_refine_ls_number_restraints 0
_refine_ls_restrained_S_all 1.038
_refine_ls_R_factor_all 0.0705
_refine_ls_R_factor_gt 0.0447
_refine_ls_shift/su_max 0.001
_refine_ls_shift/su_mean 0.000
_refine_ls_structure_factor_coef Fsqd
_refine_ls_weighting_details 'calc w=1/[\s^2^(Fo^2^)+(0.0465P)^2^+0.7310P] where P=(Fo^2^+2Fc^2^)/3'
_refine_ls_weighting_scheme calc
_refine_ls_wR_factor_gt 0.1017
_refine_ls_wR_factor_ref 0.1144
_reflns_number_gt 2680
_reflns_number_total 3775
_reflns_threshold_expression >2sigma(I)
_cod_data_source_file ol300388b_si_003.cif
_cod_data_source_block compound_4d
_cod_original_sg_symbol_H-M 'P 21/c'
_cod_database_code 1507198

loop_
_symmetry_equiv_pos_as_xyz
'x, y, z'
'-x, y+1/2, -z+1/2'
'-x, -y, -z'
'x, -y-1/2, z-1/2'

loop_
_atom_site_label
_atom_site_type_symbol
_atom_site_fract_x
_atom_site_fract_y
_atom_site_fract_z
_atom_site_U_iso_or_equiv
_atom_site_adp_type
_atom_site_occupancy
_atom_site_symmetry_multiplicity
_atom_site_calc_flag
_atom_site_refinement_flags
_atom_site_disorder_assembly
_atom_site_disorder_group
O3 O 0.34138(11) 0.07928(16) 0.65402(5) 0.0430(3) Uani 1 1 d . . .
O4 O 0.10025(12) -0.07452(16) 0.67548(5) 0.0490(4) Uani 1 1 d . . .
O2 O 0.11944(11) 0.10344(18) 0.53698(5) 0.0511(4) Uani 1 1 d . A .
O7 O 0.25119(14) -0.0994(2) 0.29004(6) 0.0630(4) Uani 1 1 d . . .
O8 O 0.32042(15) 0.2017(2) 0.30561(6) 0.0628(4) Uani 1 1 d . . .
O1 O 0.25199(13) -0.15340(17) 0.61403(6) 0.0566(4) Uani 1 1 d . . .
C12 C 0.03829(18) -0.2055(3) 0.69211(9) 0.0479(5) Uani 1 1 d . . .
O6 O 0.18257(16) -0.27825(19) 0.37784(6) 0.0654(4) Uani 1 1 d . . .
C5 C 0.26772(16) 0.1802(2) 0.61409(7) 0.0367(4) Uani 1 1 d . . .
C16 C 0.21344(18) -0.1241(3) 0.39050(8) 0.0470(5) Uani 1 1 d . . .
C17 C 0.25330(18) -0.0352(3) 0.34455(8) 0.0468(5) Uani 1 1 d . . .
C10 C 0.33456(16) 0.1699(2) 0.55668(7) 0.0375(4) Uani 1 1 d . A .
C4 C 0.14036(17) 0.0991(2) 0.59848(7) 0.0404(4) Uani 1 1 d . . .
H4 H 0.0730 0.1575 0.6159 0.048 Uiso 1 1 calc R . .
C19 C 0.27554(17) 0.1921(2) 0.40729(7) 0.0430(5) Uani 1 1 d . . .
H19 H 0.2972 0.2981 0.4130 0.052 Uiso 1 1 calc R . .
C2 C 0.36304(18) -0.0561(2) 0.62077(8) 0.0446(5) Uani 1 1 d . . .
H2 H 0.4335 -0.1173 0.6392 0.054 Uiso 1 1 calc R . .
C18 C 0.28404(17) 0.1227(3) 0.35321(8) 0.0460(5) Uani 1 1 d . . .
C6 C 0.2537(2) 0.3429(2) 0.64025(9) 0.0503(5) Uani 1 1 d . . .
H6A H 0.1791 0.3930 0.6216 0.060 Uiso 1 1 calc R . .
H6B H 0.2398 0.3306 0.6809 0.060 Uiso 1 1 calc R . .
C1 C 0.39785(17) 0.0053(2) 0.56254(8) 0.0426(5) Uani 1 1 d . . .
H1A H 0.3659 -0.0645 0.5316 0.051 Uiso 1 1 calc R . .
H1B H 0.4888 0.0142 0.5616 0.051 Uiso 1 1 calc R . .
C14 C 0.23458(16) 0.1030(2) 0.45284(7) 0.0403(5) Uani 1 1 d . A .
C15 C 0.20373(18) -0.0549(2) 0.44418(8) 0.0448(5) Uani 1 1 d . . .
H15 H 0.1764 -0.1148 0.4745 0.054 Uiso 1 1 calc R . .
O5 O 0.01910(16) -0.3177(2) 0.66139(7) 0.0722(5) Uani 1 1 d . . .
C13 C -0.0022(2) -0.1861(3) 0.75142(9) 0.0585(6) Uani 1 1 d . . .
H13A H -0.0627 -0.1016 0.7519 0.088 Uiso 1 1 calc R . .
H13B H 0.0699 -0.1613 0.7774 0.088 Uiso 1 1 calc R . .
H13C H -0.0400 -0.2828 0.7635 0.088 Uiso 1 1 calc R . .
C9 C 0.43350(19) 0.3006(3) 0.55019(9) 0.0524(5) Uani 1 1 d . . .
H9A H 0.5122 0.2680 0.5708 0.063 Uiso 1 1 calc R . .
H9B H 0.4487 0.3100 0.5096 0.063 Uiso 1 1 calc R . .
C3 C 0.13758(18) -0.0736(2) 0.61702(8) 0.0460(5) Uani 1 1 d . . .
H3 H 0.0727 -0.1287 0.5923 0.055 Uiso 1 1 calc R . .
C7 C 0.3648(2) 0.4508(3) 0.63510(9) 0.0623(6) Uani 1 1 d . . .
H7A H 0.4370 0.4104 0.6587 0.075 Uiso 1 1 calc R . .
H7B H 0.3450 0.5553 0.6493 0.075 Uiso 1 1 calc R . .
C8 C 0.3976(2) 0.4626(3) 0.57232(10) 0.0647(6) Uani 1 1 d . . .
H8A H 0.3255 0.5034 0.5487 0.078 Uiso 1 1 calc R . .
H8B H 0.4675 0.5355 0.5695 0.078 Uiso 1 1 calc R . .
C22 C 0.3174(2) 0.3697(3) 0.30634(9) 0.0698(7) Uani 1 1 d . . .
H22A H 0.2359 0.4049 0.3165 0.105 Uiso 1 1 calc R . .
H22B H 0.3330 0.4095 0.2687 0.105 Uiso 1 1 calc R . .
H22C H 0.3813 0.4085 0.3343 0.105 Uiso 1 1 calc R . .
C20 C 0.1443(2) -0.3755(3) 0.42344(10) 0.0701(7) Uani 1 1 d . . .
H20A H 0.2133 -0.3871 0.4524 0.105 Uiso 1 1 calc R . .
H20B H 0.1198 -0.4778 0.4084 0.105 Uiso 1 1 calc R . .
H20C H 0.0740 -0.3271 0.4404 0.105 Uiso 1 1 calc R . .
C21 C 0.3612(2) -0.1782(4) 0.27659(10) 0.0834(9) Uani 1 1 d . . .
H21A H 0.4288 -0.1031 0.2750 0.125 Uiso 1 1 calc R . .
H21B H 0.3468 -0.2296 0.2397 0.125 Uiso 1 1 calc R . .
H21C H 0.3835 -0.2559 0.3058 0.125 Uiso 1 1 calc R . .
C11 C 0.22169(17) 0.1793(2) 0.51108(7) 0.0401(4) Uani 1 1 d . . .
H11 H 0.1998 0.2911 0.5048 0.048 Uiso 0.814(4) 1 calc PR A 1
O9 O 0.1749(6) 0.3305(7) 0.5034(3) 0.037(2) Uani 0.186(4) 1 d P A 2
H9 H 0.1061 0.3271 0.4849 0.055 Uiso 0.186(4) 1 calc PR A 2
O10 O -0.0587(9) 0.3821(12) 0.4492(4) 0.086(4) Uiso 0.186(4) 1 d P A 2
H101 H -0.0540 0.3915 0.4106 0.129 Uiso 0.186(4) 1 d PR A 2
H102 H -0.0920 0.4802 0.4578 0.129 Uiso 0.186(4) 1 d PR A 2

loop_
_atom_site_aniso_label
_atom_site_aniso_U_11
_atom_site_aniso_U_22
_atom_site_aniso_U_33
_atom_site_aniso_U_23
_atom_site_aniso_U_13
_atom_site_aniso_U_12
O3 0.0461(7) 0.0522(8) 0.0309(6) 0.0041(6) 0.0044(5) 0.0047(6)
O4 0.0538(8) 0.0528(9) 0.0422(7) 0.0019(6) 0.0162(6) -0.0118(7)
O2 0.0369(7) 0.0828(11) 0.0341(7) 0.0035(7) 0.0054(5) -0.0061(7)
O7 0.0619(9) 0.0896(12) 0.0368(7) -0.0161(8) -0.0019(6) 0.0089(9)
O8 0.0757(10) 0.0776(12) 0.0368(8) 0.0082(7) 0.0154(7) -0.0003(9)
O1 0.0564(9) 0.0418(8) 0.0743(10) 0.0003(7) 0.0231(7) -0.0003(7)
C12 0.0394(11) 0.0512(13) 0.0538(12) 0.0114(11) 0.0083(9) -0.0036(10)
O6 0.0869(11) 0.0579(10) 0.0506(9) -0.0099(8) 0.0002(8) -0.0078(9)
C5 0.0385(10) 0.0414(11) 0.0307(9) 0.0028(8) 0.0061(7) 0.0021(8)
C16 0.0467(11) 0.0520(13) 0.0411(11) -0.0034(10) -0.0046(8) 0.0017(10)
C17 0.0442(11) 0.0657(15) 0.0299(10) -0.0050(10) -0.0021(8) 0.0054(10)
C10 0.0382(9) 0.0448(11) 0.0302(9) 0.0023(8) 0.0071(7) -0.0020(8)
C4 0.0389(10) 0.0503(12) 0.0329(9) 0.0003(9) 0.0093(7) 0.0032(9)
C19 0.0423(10) 0.0505(12) 0.0360(10) 0.0028(9) 0.0021(8) -0.0006(9)
C2 0.0429(11) 0.0490(12) 0.0428(11) 0.0055(9) 0.0083(8) 0.0098(9)
C18 0.0410(10) 0.0668(15) 0.0304(10) 0.0056(9) 0.0031(8) 0.0025(10)
C6 0.0595(12) 0.0488(12) 0.0431(11) -0.0048(9) 0.0083(9) 0.0014(10)
C1 0.0365(10) 0.0548(12) 0.0372(10) 0.0005(9) 0.0063(8) 0.0063(9)
C14 0.0371(10) 0.0524(12) 0.0313(9) 0.0039(9) 0.0019(7) 0.0027(9)
C15 0.0487(11) 0.0523(13) 0.0331(10) 0.0025(9) 0.0019(8) -0.0014(10)
O5 0.0894(12) 0.0569(11) 0.0729(11) -0.0019(9) 0.0227(9) -0.0226(9)
C13 0.0533(12) 0.0720(16) 0.0517(12) 0.0186(11) 0.0142(9) -0.0008(11)
C9 0.0511(12) 0.0651(14) 0.0419(11) 0.0064(10) 0.0097(9) -0.0146(11)
C3 0.0454(11) 0.0518(12) 0.0424(11) -0.0032(9) 0.0144(8) -0.0055(10)
C7 0.0827(16) 0.0497(13) 0.0546(13) -0.0048(11) 0.0064(11) -0.0121(12)
C8 0.0791(16) 0.0567(15) 0.0580(14) 0.0076(11) 0.0027(11) -0.0246(13)
C22 0.0900(18) 0.0748(18) 0.0450(13) 0.0099(12) 0.0087(11) -0.0257(15)
C20 0.0891(18) 0.0486(14) 0.0707(16) 0.0016(12) -0.0066(13) -0.0009(13)
C21 0.0802(17) 0.118(2) 0.0527(14) -0.0188(15) 0.0078(12) 0.0243(17)
C11 0.0416(10) 0.0462(12) 0.0331(9) 0.0048(8) 0.0066(8) 0.0041(9)
O9 0.042(4) 0.031(4) 0.036(4) 0.007(3) 0.001(3) 0.007(3)

loop_
_atom_type_symbol
_atom_type_description
_atom_type_scat_dispersion_real
_atom_type_scat_dispersion_imag
_atom_type_scat_source
C C 0.0033 0.0016 'International Tables Vol C Tables 4.2.6.8 and 6.1.1.4'
H H 0.0000 0.0000 'International Tables Vol C Tables 4.2.6.8 and 6.1.1.4'
O O 0.0106 0.0060 'International Tables Vol C Tables 4.2.6.8 and 6.1.1.4'

loop_
_geom_angle_atom_site_label_1
_geom_angle_atom_site_label_2
_geom_angle_atom_site_label_3
_geom_angle
C2 O3 C5 103.34(13)
C12 O4 C3 116.42(16)
C4 O2 C11 111.38(13)
C17 O7 C21 115.85(16)
C18 O8 C22 117.97(17)
C3 O1 C2 115.40(15)
O5 C12 O4 122.80(18)
O5 C12 C13 126.43(19)
O4 C12 C13 110.76(19)
C16 O6 C20 117.81(16)
O3 C5 C6 110.08(14)
O3 C5 C4 108.25(15)
C6 C5 C4 112.83(15)
O3 C5 C10 104.81(14)
C6 C5 C10 117.28(16)
C4 C5 C10 102.89(14)
O6 C16 C15 124.14(19)
O6 C16 C17 115.42(17)
C15 C16 C17 120.4(2)
O7 C17 C18 120.07(18)
O7 C17 C16 120.4(2)
C18 C17 C16 119.30(17)
C9 C10 C11 113.46(15)
C9 C10 C1 110.98(15)
C11 C10 C1 114.67(16)
C9 C10 C5 113.69(15)
C11 C10 C5 101.74(13)
C1 C10 C5 101.41(14)
O2 C4 C3 107.57(15)
O2 C4 C5 107.04(13)
C3 C4 C5 113.35(16)
O2 C4 H4 109.6
C3 C4 H4 109.6
C5 C4 H4 109.6
C14 C19 C18 120.0(2)
C14 C19 H19 120.0
C18 C19 H19 120.0
O3 C2 O1 110.98(14)
O3 C2 C1 105.69(16)
O1 C2 C1 110.55(15)
O3 C2 H2 109.8
O1 C2 H2 109.8
C1 C2 H2 109.8
O8 C18 C17 115.45(17)
O8 C18 C19 124.2(2)
C17 C18 C19 120.37(18)
C7 C6 C5 114.65(17)
C7 C6 H6A 108.6
C5 C6 H6A 108.6
C7 C6 H6B 108.6
C5 C6 H6B 108.6
H6A C6 H6B 107.6
C2 C1 C10 104.63(14)
C2 C1 H1A 110.8
C10 C1 H1A 110.8
C2 C1 H1B 110.8
C10 C1 H1B 110.8
H1A C1 H1B 108.9
C15 C14 C19 119.64(17)
C15 C14 C11 120.25(16)
C19 C14 C11 120.11(18)
C14 C15 C16 120.27(18)
C14 C15 H15 119.9
C16 C15 H15 119.9
C12 C13 H13A 109.5
C12 C13 H13B 109.5
H13A C13 H13B 109.5
C12 C13 H13C 109.5
H13A C13 H13C 109.5
H13B C13 H13C 109.5
C8 C9 C10 114.96(17)
C8 C9 H9A 108.5
C10 C9 H9A 108.5
C8 C9 H9B 108.5
C10 C9 H9B 108.5
H9A C9 H9B 107.5
O1 C3 O4 110.23(16)
O1 C3 C4 114.43(15)
O4 C3 C4 106.48(15)
O1 C3 H3 108.5
O4 C3 H3 108.5
C4 C3 H3 108.5
C6 C7 C8 110.61(18)
C6 C7 H7A 109.5
C8 C7 H7A 109.5
C6 C7 H7B 109.5
C8 C7 H7B 109.5
H7A C7 H7B 108.1
C9 C8 C7 110.16(18)
C9 C8 H8A 109.6
C7 C8 H8A 109.6
C9 C8 H8B 109.6
C7 C8 H8B 109.6
H8A C8 H8B 108.1
O8 C22 H22A 109.5
O8 C22 H22B 109.5
H22A C22 H22B 109.5
O8 C22 H22C 109.5
H22A C22 H22C 109.5
H22B C22 H22C 109.5
O6 C20 H20A 109.5
O6 C20 H20B 109.5
H20A C20 H20B 109.5
O6 C20 H20C 109.5
H20A C20 H20C 109.5
H20B C20 H20C 109.5
O7 C21 H21A 109.5
O7 C21 H21B 109.5
H21A C21 H21B 109.5
O7 C21 H21C 109.5
H21A C21 H21C 109.5
H21B C21 H21C 109.5
O9 C11 O2 101.0(3)
O9 C11 C14 109.6(3)
O2 C11 C14 107.86(15)
O9 C11 C10 113.0(3)
O2 C11 C10 105.35(13)
C14 C11 C10 118.30(15)
O2 C11 H11 108.3
C14 C11 H11 108.3
C10 C11 H11 108.3
C11 O9 H9 109.5
H101 O10 H102 100.7

loop_
_geom_bond_atom_site_label_1
_geom_bond_atom_site_label_2
_geom_bond_distance
O3 C2 1.407(2)
O3 C5 1.444(2)
O4 C12 1.357(2)
O4 C3 1.440(2)
O2 C4 1.427(2)
O2 C11 1.430(2)
O7 C17 1.373(2)
O7 C21 1.399(3)
O8 C18 1.369(2)
O8 C22 1.419(3)
O1 C3 1.395(2)
O1 C2 1.435(2)
C12 O5 1.193(3)
C12 C13 1.480(3)
O6 C16 1.368(3)
O6 C20 1.421(3)
C5 C6 1.513(3)
C5 C4 1.534(3)
C5 C10 1.556(2)
C16 C15 1.386(3)
C16 C17 1.394(3)
C17 C18 1.383(3)
C10 C9 1.537(3)
C10 C11 1.539(2)
C10 C1 1.545(3)
C4 C3 1.521(3)
C4 H4 0.9800
C19 C14 1.392(3)
C19 C18 1.393(3)
C19 H19 0.9300
C2 C1 1.517(3)
C2 H2 0.9800
C6 C7 1.501(3)
C6 H6A 0.9700
C6 H6B 0.9700
C1 H1A 0.9700
C1 H1B 0.9700
C14 C15 1.383(3)
C14 C11 1.511(3)
C15 H15 0.9300
C13 H13A 0.9600
C13 H13B 0.9600
C13 H13C 0.9600
C9 C8 1.519(3)
C9 H9A 0.9700
C9 H9B 0.9700
C3 H3 0.9800
C7 C8 1.525(3)
C7 H7A 0.9700
C7 H7B 0.9700
C8 H8A 0.9700
C8 H8B 0.9700
C22 H22A 0.9600
C22 H22B 0.9600
C22 H22C 0.9600
C20 H20A 0.9600
C20 H20B 0.9600
C20 H20C 0.9600
C21 H21A 0.9600
C21 H21B 0.9600
C21 H21C 0.9600
C11 O9 1.376(6)
C11 H11 0.9800
O9 H9 0.8200
O10 H101 0.9026
O10 H102 0.9273

loop_
_geom_torsion_atom_site_label_1
_geom_torsion_atom_site_label_2
_geom_torsion_atom_site_label_3
_geom_torsion_atom_site_label_4
_geom_torsion
C3 O4 C12 O5 2.8(3)
C3 O4 C12 C13 -176.02(16)
C2 O3 C5 C6 -171.00(14)
C2 O3 C5 C4 65.26(16)
C2 O3 C5 C10 -44.03(17)
C20 O6 C16 C15 -3.3(3)
C20 O6 C16 C17 178.47(18)
C21 O7 C17 C18 95.9(3)
C21 O7 C17 C16 -90.0(3)
O6 C16 C17 O7 4.6(3)
C15 C16 C17 O7 -173.64(17)
O6 C16 C17 C18 178.74(17)
C15 C16 C17 C18 0.5(3)
O3 C5 C10 C9 -92.73(18)
C6 C5 C10 C9 29.7(2)
C4 C5 C10 C9 154.13(16)
O3 C5 C10 C11 144.91(14)
C6 C5 C10 C11 -92.68(18)
C4 C5 C10 C11 31.78(18)
O3 C5 C10 C1 26.44(17)
C6 C5 C10 C1 148.84(16)
C4 C5 C10 C1 -86.70(16)
C11 O2 C4 C3 -121.89(16)
C11 O2 C4 C5 0.2(2)
O3 C5 C4 O2 -131.36(15)
C6 C5 C4 O2 106.57(17)
C10 C5 C4 O2 -20.77(19)
O3 C5 C4 C3 -12.93(19)
C6 C5 C4 C3 -135.00(16)
C10 C5 C4 C3 97.66(17)
C5 O3 C2 O1 -76.27(17)
C5 O3 C2 C1 43.61(17)
C3 O1 C2 O3 27.0(2)
C3 O1 C2 C1 -89.95(18)
C22 O8 C18 C17 161.94(19)
C22 O8 C18 C19 -17.2(3)
O7 C17 C18 O8 -4.9(3)
C16 C17 C18 O8 -179.06(17)
O7 C17 C18 C19 174.30(17)
C16 C17 C18 C19 0.1(3)
C14 C19 C18 O8 178.42(17)
C14 C19 C18 C17 -0.7(3)
O3 C5 C6 C7 81.6(2)
C4 C5 C6 C7 -157.39(17)
C10 C5 C6 C7 -38.1(2)
O3 C2 C1 C10 -25.84(18)
O1 C2 C1 C10 94.33(18)
C9 C10 C1 C2 120.25(16)
C11 C10 C1 C2 -109.57(16)
C5 C10 C1 C2 -0.84(17)
C18 C19 C14 C15 0.7(3)
C18 C19 C14 C11 -178.24(16)
C19 C14 C15 C16 0.0(3)
C11 C14 C15 C16 178.87(17)
O6 C16 C15 C14 -178.65(18)
C17 C16 C15 C14 -0.6(3)
C11 C10 C9 C8 77.2(2)
C1 C10 C9 C8 -151.97(17)
C5 C10 C9 C8 -38.4(2)
C2 O1 C3 O4 -92.27(18)
C2 O1 C3 C4 27.7(2)
C12 O4 C3 O1 -83.78(19)
C12 O4 C3 C4 151.56(16)
O2 C4 C3 O1 83.97(19)
C5 C4 C3 O1 -34.2(2)
O2 C4 C3 O4 -154.00(13)
C5 C4 C3 O4 87.87(17)
C5 C6 C7 C8 53.4(3)
C10 C9 C8 C7 54.7(2)
C6 C7 C8 C9 -61.3(3)
C4 O2 C11 O9 -96.9(3)
C4 O2 C11 C14 148.10(15)
C4 O2 C11 C10 20.9(2)
C15 C14 C11 O9 -140.4(3)
C19 C14 C11 O9 38.5(4)
C15 C14 C11 O2 -31.2(2)
C19 C14 C11 O2 147.72(16)
C15 C14 C11 C10 88.1(2)
C19 C14 C11 C10 -93.0(2)
C9 C10 C11 O9 -45.6(3)
C1 C10 C11 O9 -174.6(3)
C5 C10 C11 O9 76.9(3)
C9 C10 C11 O2 -155.00(15)
C1 C10 C11 O2 76.04(18)
C5 C10 C11 O2 -32.49(18)
C9 C10 C11 C14 84.4(2)
C1 C10 C11 C14 -44.6(2)
C5 C10 C11 C14 -153.09(16)
